data_1553945
loop_
_publ_author_name
'Das, Prajwalita'
'Takada, Masahiro'
'Tokunaga, Etsuko'
'Saito, Norimichi'
'Shibata, Norio'

_publ_section_title
;
 Synthesis of pyridine trans-tetrafluoro-\l6-sulfane derivatives via
 radical addition
;
_journal_issue 5
_journal_name_full 'Organic Chemistry Frontiers'
_journal_page_first 719
_journal_paper_doi 10.1039/C7QO00994A
_journal_volume 5
_journal_year 2018
_chemical_formula_moiety 'C13 H9 Br Cl F4 N S'
_chemical_formula_sum 'C13 H9 Br Cl F4 N S'
_chemical_formula_weight 402.63
_space_group_IT_number 14
_space_group_name_Hall '-P 2ybc'
_space_group_name_H-M_alt 'P 1 21/c 1'
_symmetry_cell_setting monoclinic
_symmetry_Int_Tables_number 14
_symmetry_space_group_name_Hall '-P 2ybc'
_symmetry_space_group_name_H-M 'P 1 21/c 1'
_atom_sites_solution_hydrogens geom
_atom_sites_solution_primary direct
_atom_sites_solution_secondary difmap
_audit_update_record
;
2017-09-23 deposited with the CCDC.
2017-11-16 downloaded from the CCDC.
;
_cell_angle_alpha 90.0000
_cell_angle_beta 104.0863(7)
_cell_angle_gamma 90.0000
_cell_formula_units_Z 4
_cell_length_a 6.18585(12)
_cell_length_b 19.0140(5)
_cell_length_c 13.0299(3)
_cell_measurement_reflns_used 12333
_cell_measurement_temperature 173
_cell_measurement_theta_max 27.45
_cell_measurement_theta_min 3.23
_cell_volume 1486.46(6)
_computing_cell_refinement 'RAPID AUTO'
_computing_data_collection 'RAPID AUTO (Rigaku, ????)'
_computing_data_reduction 'RAPID AUTO'
_computing_molecular_graphics 'CrystalStructure 4.0'
_computing_publication_material 'CrystalStructure 4.0 (Rigaku, 2010)'
_computing_structure_refinement 'SHELXL97 (Sheldrick, 2008)'
_computing_structure_solution 'SHELXS97 (Sheldrick, 2008)'
_diffrn_ambient_temperature 173
_diffrn_detector_area_resol_mean 10.000
_diffrn_measured_fraction_theta_full 0.999
_diffrn_measured_fraction_theta_max 0.999
_diffrn_measurement_device_type 'Rigaku R-AXIS RAPID'
_diffrn_measurement_method \w
_diffrn_radiation_type 'Mo K\a'
_diffrn_radiation_wavelength 0.71075
_diffrn_reflns_av_R_equivalents 0.0244
_diffrn_reflns_limit_h_max 8
_diffrn_reflns_limit_h_min -7
_diffrn_reflns_limit_k_max 24
_diffrn_reflns_limit_k_min -24
_diffrn_reflns_limit_l_max 16
_diffrn_reflns_limit_l_min -16
_diffrn_reflns_number 14388
_diffrn_reflns_theta_full 27.44
_diffrn_reflns_theta_max 27.45
_diffrn_standards_number 0
_exptl_absorpt_coefficient_mu 3.127
_exptl_absorpt_correction_T_max 0.791
_exptl_absorpt_correction_T_min 0.607
_exptl_absorpt_correction_type multi-scan
_exptl_absorpt_process_details 'ABSCOR (Rigaku, 1995)'
_exptl_crystal_colour colorless
_exptl_crystal_density_diffrn 1.799
_exptl_crystal_density_method 'not measured'
_exptl_crystal_description needle
_exptl_crystal_F_000 792.00
_exptl_crystal_size_max 0.450
_exptl_crystal_size_mid 0.100
_exptl_crystal_size_min 0.075
_refine_diff_density_max 0.270
_refine_diff_density_min -0.410
_refine_ls_extinction_method none
_refine_ls_goodness_of_fit_ref 1.095
_refine_ls_hydrogen_treatment constr
_refine_ls_number_parameters 190
_refine_ls_number_reflns 3375
_refine_ls_number_restraints 0
_refine_ls_R_factor_gt 0.0243
_refine_ls_shift/su_max 0.001
_refine_ls_structure_factor_coef Fsqd
_refine_ls_weighting_details 'w = 1/[\s^2^(Fo^2^)+(0.0256P)^2^+0.7652P] where P=(Fo^2^+2Fc^2^)/3'
_refine_ls_weighting_scheme calc
_refine_ls_wR_factor_ref 0.0607
_reflns_number_gt 3039
_reflns_number_total 3375
_reflns_threshold_expression F^2^>2.0\s(F^2^)
_cod_data_source_file c7qo00994a2.cif
_cod_data_source_block 20160721PJDSF4-1
_cod_database_code 1553945

loop_
_symmetry_equiv_pos_site_id
_symmetry_equiv_pos_as_xyz
1 +X,+Y,+Z
2 -X,1/2+Y,1/2-Z
3 -X,-Y,-Z
4 +X,1/2-Y,1/2+Z

loop_
_atom_site_label
_atom_site_type_symbol
_atom_site_fract_x
_atom_site_fract_y
_atom_site_fract_z
_atom_site_U_iso_or_equiv
_atom_site_adp_type
_atom_site_occupancy
_atom_site_symmetry_multiplicity
_atom_site_calc_flag
_atom_site_refinement_flags
Br1 Br 1.20810(3) 0.33440(2) 1.05524(2) 0.03707(7) Uani 1.0 4 d .
Cl1 Cl -0.00786(9) 0.62991(3) 0.48833(4) 0.04257(13) Uani 1.0 4 d .
S1 S 0.50747(7) 0.51074(2) 0.70876(3) 0.02223(10) Uani 1.0 4 d .
F1 F 0.34224(16) 0.44363(5) 0.70559(8) 0.0275(3) Uani 1.0 4 d .
F2 F 0.61081(19) 0.47258(6) 0.61923(8) 0.0341(3) Uani 1.0 4 d .
F3 F 0.67261(17) 0.57657(6) 0.70939(9) 0.0330(3) Uani 1.0 4 d .
F4 F 0.40494(17) 0.54801(6) 0.79744(8) 0.0279(3) Uani 1.0 4 d .
N1 N 0.6447(3) 0.43445(9) 0.88632(12) 0.0280(4) Uani 1.0 4 d .
C1 C 0.2942(3) 0.54813(10) 0.60334(14) 0.0259(4) Uani 1.0 4 d .
C2 C 0.2158(3) 0.61300(10) 0.59761(14) 0.0276(4) Uani 1.0 4 d .
C3 C 0.2813(3) 0.67460(9) 0.66797(15) 0.0284(4) Uani 1.0 4 d .
C4 C 0.1578(4) 0.69245(11) 0.73968(19) 0.0409(5) Uani 1.0 4 d .
C5 C 0.2182(5) 0.74985(12) 0.80567(19) 0.0493(6) Uani 1.0 4 d .
C6 C 0.3994(5) 0.79038(11) 0.79947(19) 0.0464(6) Uani 1.0 4 d .
C7 C 0.5211(4) 0.77370(11) 0.7271(2) 0.0450(6) Uani 1.0 4 d .
C8 C 0.4628(4) 0.71584(11) 0.66120(18) 0.0376(5) Uani 1.0 4 d .
C9 C 0.7195(3) 0.46689(9) 0.81266(14) 0.0239(4) Uani 1.0 4 d .
C10 C 0.9396(3) 0.46768(11) 0.80731(17) 0.0355(5) Uani 1.0 4 d .
C11 C 1.0911(3) 0.42920(11) 0.88261(17) 0.0357(5) Uani 1.0 4 d .
C12 C 1.0126(3) 0.39260(10) 0.95727(14) 0.0273(4) Uani 1.0 4 d .
C13 C 0.7899(3) 0.39741(11) 0.95849(15) 0.0311(4) Uani 1.0 4 d .
H1 H 0.2315 0.5179 0.5457 0.0311 Uiso 1.0 4 calc R
H4 H 0.0313 0.6652 0.7435 0.0491 Uiso 1.0 4 calc R
H5 H 0.1344 0.7614 0.8555 0.0591 Uiso 1.0 4 calc R
H6 H 0.4404 0.8297 0.8450 0.0556 Uiso 1.0 4 calc R
H7 H 0.6451 0.8019 0.7223 0.0540 Uiso 1.0 4 calc R
H8 H 0.5471 0.7044 0.6115 0.0451 Uiso 1.0 4 calc R
H10 H 0.9858 0.4936 0.7541 0.0425 Uiso 1.0 4 calc R
H11 H 1.2446 0.4282 0.8826 0.0428 Uiso 1.0 4 calc R
H13 H 0.7391 0.3736 1.0123 0.0374 Uiso 1.0 4 calc R

loop_
_atom_site_aniso_label
_atom_site_aniso_U_11
_atom_site_aniso_U_22
_atom_site_aniso_U_33
_atom_site_aniso_U_12
_atom_site_aniso_U_13
_atom_site_aniso_U_23
Br1 0.02918(11) 0.04347(13) 0.03417(12) 0.00328(8) -0.00075(8) 0.00950(9)
Cl1 0.0437(3) 0.0375(3) 0.0365(3) 0.0030(3) -0.0095(3) 0.0070(2)
S1 0.02054(19) 0.0247(2) 0.0221(2) 0.00000(15) 0.00650(16) 0.00004(16)
F1 0.0247(5) 0.0269(6) 0.0286(6) -0.0041(4) 0.0019(5) 0.0017(5)
F2 0.0382(6) 0.0419(7) 0.0256(6) 0.0115(5) 0.0143(5) 0.0023(5)
F3 0.0257(5) 0.0314(6) 0.0405(7) -0.0050(5) 0.0055(5) 0.0086(5)
F4 0.0265(5) 0.0338(6) 0.0234(5) 0.0056(5) 0.0058(5) -0.0037(5)
N1 0.0210(7) 0.0379(9) 0.0255(8) -0.0007(7) 0.0063(6) 0.0045(7)
C1 0.0261(9) 0.0297(10) 0.0209(8) -0.0004(7) 0.0033(7) 0.0007(7)
C2 0.0256(9) 0.0324(10) 0.0236(9) -0.0015(7) 0.0034(7) 0.0048(8)
C3 0.0299(9) 0.0232(9) 0.0300(10) 0.0017(7) 0.0028(8) 0.0040(8)
C4 0.0431(12) 0.0339(11) 0.0492(13) -0.0058(9) 0.0181(11) -0.0044(10)
C5 0.0659(16) 0.0358(13) 0.0502(14) -0.0002(11) 0.0221(13) -0.0084(11)
C6 0.0627(15) 0.0238(10) 0.0461(13) -0.0021(10) 0.0008(12) -0.0019(9)
C7 0.0423(12) 0.0293(11) 0.0578(14) -0.0075(9) 0.0013(11) 0.0065(10)
C8 0.0367(11) 0.0305(11) 0.0452(12) -0.0016(9) 0.0092(10) 0.0051(9)
C9 0.0201(8) 0.0263(9) 0.0250(9) 0.0001(7) 0.0047(7) 0.0012(7)
C10 0.0238(9) 0.0444(12) 0.0403(11) 0.0025(8) 0.0119(8) 0.0154(10)
C11 0.0200(9) 0.0458(12) 0.0425(12) 0.0029(8) 0.0100(8) 0.0109(10)
C12 0.0240(9) 0.0301(10) 0.0249(9) 0.0020(7) 0.0003(7) 0.0017(8)
C13 0.0247(9) 0.0413(11) 0.0272(9) -0.0036(8) 0.0060(8) 0.0062(8)

loop_
_atom_type_symbol
_atom_type_description
_atom_type_scat_dispersion_real
_atom_type_scat_dispersion_imag
_atom_type_scat_source
C C 0.0033 0.0016
;
International Tables for Crystallography
(1992, Vol. C, Tables 4.2.6.8 and 6.1.1.4)
;
H H 0.0000 0.0000
;
International Tables for Crystallography
(1992, Vol. C, Table 6.1.1.4)
;
Br Br -0.2901 2.4595
;
International Tables for Crystallography
(1992, Vol. C, Tables 4.2.6.8 and 6.1.1.4)
;
Cl Cl 0.1484 0.1585
;
International Tables for Crystallography
(1992, Vol. C, Tables 4.2.6.8 and 6.1.1.4)
;
F F 0.0171 0.0103
;
International Tables for Crystallography
(1992, Vol. C, Tables 4.2.6.8 and 6.1.1.4)
;
S S 0.1246 0.1234
;
International Tables for Crystallography
(1992, Vol. C, Tables 4.2.6.8 and 6.1.1.4)
;
N N 0.0061 0.0033
;
International Tables for Crystallography
(1992, Vol. C, Tables 4.2.6.8 and 6.1.1.4)
;

loop_
_geom_angle_atom_site_label_1
_geom_angle_atom_site_label_2
_geom_angle_atom_site_label_3
_geom_angle
_geom_angle_publ_flag
F1 S1 F2 89.20(6) yes
F1 S1 F3 178.65(7) yes
F1 S1 F4 90.50(6) yes
F1 S1 C1 87.21(7) yes
F1 S1 C9 89.67(7) yes
F2 S1 F3 89.48(7) yes
F2 S1 F4 179.67(7) yes
F2 S1 C1 88.39(8) yes
F2 S1 C9 89.51(8) yes
F3 S1 F4 90.82(7) yes
F3 S1 C1 92.45(8) yes
F3 S1 C9 90.61(7) yes
F4 S1 C1 91.73(8) yes
F4 S1 C9 90.35(8) yes
C1 S1 C9 176.26(9) yes
C9 N1 C13 117.77(17) yes
S1 C1 C2 127.01(14) yes
Cl1 C2 C1 115.01(14) yes
Cl1 C2 C3 113.56(13) yes
C1 C2 C3 131.43(16) yes
C2 C3 C4 119.87(18) yes
C2 C3 C8 120.7(2) yes
C4 C3 C8 119.43(18) yes
C3 C4 C5 120.2(3) yes
C4 C5 C6 120.3(3) yes
C5 C6 C7 119.9(2) yes
C6 C7 C8 120.2(3) yes
C3 C8 C7 120.0(3) yes
S1 C9 N1 115.77(13) yes
S1 C9 C10 119.56(15) yes
N1 C9 C10 124.63(16) yes
C9 C10 C11 117.6(2) yes
C10 C11 C12 118.20(19) yes
Br1 C12 C11 119.75(14) yes
Br1 C12 C13 120.41(15) yes
C11 C12 C13 119.82(17) yes
N1 C13 C12 121.90(19) yes
S1 C1 H1 116.491 no
C2 C1 H1 116.502 no
C3 C4 H4 119.924 no
C5 C4 H4 119.915 no
C4 C5 H5 119.830 no
C6 C5 H5 119.830 no
C5 C6 H6 120.051 no
C7 C6 H6 120.064 no
C6 C7 H7 119.918 no
C8 C7 H7 119.925 no
C3 C8 H8 120.000 no
C7 C8 H8 119.987 no
C9 C10 H10 121.217 no
C11 C10 H10 121.222 no
C10 C11 H11 120.897 no
C12 C11 H11 120.905 no
N1 C13 H13 119.053 no
C12 C13 H13 119.052 no

loop_
_geom_bond_atom_site_label_1
_geom_bond_atom_site_label_2
_geom_bond_distance
_geom_bond_publ_flag
Br1 C12 1.8881(18) yes
Cl1 C2 1.7567(17) yes
S1 F1 1.6291(11) yes
S1 F2 1.6306(13) yes
S1 F3 1.6144(12) yes
S1 F4 1.6113(13) yes
S1 C1 1.8028(17) yes
S1 C9 1.8396(17) yes
N1 C9 1.316(3) yes
N1 C13 1.333(3) yes
C1 C2 1.321(3) yes
C2 C3 1.482(3) yes
C3 C4 1.386(4) yes
C3 C8 1.390(3) yes
C4 C5 1.383(4) yes
C5 C6 1.379(4) yes
C6 C7 1.380(4) yes
C7 C8 1.388(3) yes
C9 C10 1.380(3) yes
C10 C11 1.389(3) yes
C11 C12 1.377(3) yes
C12 C13 1.385(3) yes
C1 H1 0.950 no
C4 H4 0.950 no
C5 H5 0.950 no
C6 H6 0.950 no
C7 H7 0.950 no
C8 H8 0.950 no
C10 H10 0.950 no
C11 H11 0.950 no
C13 H13 0.950 no

loop_
_geom_contact_atom_site_label_1
_geom_contact_atom_site_label_2
_geom_contact_distance
_geom_contact_publ_flag
_geom_contact_site_symmetry_2
Cl1 C4 3.399(3) no .
S1 C3 3.4036(18) no .
F1 N1 2.6327(17) no .
F1 C2 3.525(2) no .
F2 N1 3.511(2) no .
F2 C2 3.584(3) no .
F2 C10 2.779(2) no .
F3 N1 3.583(2) no .
F3 C2 2.930(2) no .
F3 C3 2.998(2) no .
F3 C8 2.948(3) no .
F3 C10 2.760(3) no .
F4 N1 2.7141(19) no .
F4 C2 2.862(2) no .
F4 C3 2.932(2) no .
F4 C4 3.144(3) no .
N1 C11 2.775(3) no .
C1 C4 3.483(3) no .
C1 C8 3.383(3) no .
C3 C6 2.776(3) no .
C4 C7 2.765(4) no .
C5 C8 2.764(4) no .
C9 C12 2.678(3) no .
C10 C13 2.723(4) no .
Br1 F3 3.4226(12) no 3_767
Br1 F4 3.4895(11) no 3_767
Br1 C6 3.588(3) no 3_767
Br1 C7 3.573(3) no 3_767
Cl1 F1 3.1740(11) no 3_566
F1 Cl1 3.1740(11) no 3_566
F1 C6 3.332(3) no 2_646
F1 C7 3.400(3) no 2_646
F1 C10 3.127(3) no 1_455
F1 C11 3.091(3) no 1_455
F2 F2 3.2477(14) no 3_666
F2 C1 3.121(3) no 3_666
F3 Br1 3.4226(12) no 3_767
F4 Br1 3.4895(11) no 3_767
F4 C10 3.289(3) no 1_455
F4 C11 3.340(3) no 1_455
N1 C7 3.441(3) no 2_646
N1 C11 3.415(3) no 1_455
C1 F2 3.121(3) no 3_666
C6 Br1 3.588(3) no 3_767
C6 F1 3.332(3) no 2_656
C7 Br1 3.573(3) no 3_767
C7 F1 3.400(3) no 2_656
C7 N1 3.441(3) no 2_656
C7 C13 3.580(3) no 2_656
C10 F1 3.127(3) no 1_655
C10 F4 3.289(3) no 1_655
C11 F1 3.091(3) no 1_655
C11 F4 3.340(3) no 1_655
C11 N1 3.415(3) no 1_655
C13 C7 3.580(3) no 2_646
Br1 H11 2.9216 no .
Br1 H13 2.9148 no .
Cl1 H1 2.5976 no .
Cl1 H4 3.3429 no .
S1 H10 2.8913 no .
F1 H1 2.4718 no .
F2 H1 2.4640 no .
F2 H10 2.5775 no .
F3 H1 3.2255 no .
F3 H8 2.7675 no .
F3 H10 2.4561 no .
F4 H1 3.2440 no .
F4 H4 3.1641 no .
N1 H10 3.2339 no .
C1 H4 3.5192 no .
C1 H8 3.3479 no .
C2 H4 2.6382 no .
C2 H8 2.6597 no .
C3 H1 3.3569 no .
C3 H5 3.2561 no .
C3 H7 3.2628 no .
C4 H6 3.2533 no .
C4 H8 3.2555 no .
C5 H7 3.2447 no .
C6 H4 3.2516 no .
C6 H8 3.2548 no .
C7 H5 3.2443 no .
C8 H4 3.2555 no .
C8 H6 3.2566 no .
C9 H11 3.2376 no .
C9 H13 3.1265 no .
C11 H13 3.2411 no .
C12 H10 3.2423 no .
C13 H11 3.2536 no .
H4 H5 2.3297 no .
H5 H6 2.3269 no .
H6 H7 2.3293 no .
H7 H8 2.3366 no .
H10 H11 2.3688 no .
Br1 H4 3.3101 no 3_667
Br1 H5 3.2186 no 3_667
Br1 H13 3.5428 no 1_655
Cl1 H1 3.1166 no 3_566
Cl1 H5 2.9635 no 4_564
Cl1 H6 3.5530 no 4_464
S1 H6 3.5426 no 2_646
S1 H10 3.4343 no 1_455
S1 H11 3.4690 no 1_455
F1 H6 2.7137 no 2_646
F1 H7 2.8490 no 2_646
F1 H10 2.6155 no 1_455
F1 H11 2.5396 no 1_455
F2 H1 2.5735 no 3_666
F2 H6 2.7869 no 2_646
F3 H4 2.7351 no 1_655
F4 H10 2.7200 no 1_455
F4 H11 2.8186 no 1_455
F4 H13 3.1987 no 3_667
N1 H6 3.5431 no 2_646
N1 H7 3.2144 no 2_646
N1 H11 2.4664 no 1_455
C1 H1 3.5850 no 3_566
C1 H10 3.2242 no 1_455
C2 H10 3.5700 no 1_455
C4 H13 3.3797 no 3_667
C5 H7 3.5854 no 1_455
C5 H13 3.3016 no 3_667
C8 H4 3.5505 no 1_655
C9 H6 3.3182 no 2_646
C9 H11 3.3626 no 1_455
C11 H7 3.3878 no 2_746
C13 H11 3.3275 no 1_455
H1 Cl1 3.1166 no 3_566
H1 F2 2.5735 no 3_666
H1 C1 3.5850 no 3_566
H1 H1 2.9031 no 3_566
H1 H10 3.4501 no 1_455
H4 Br1 3.3101 no 3_667
H4 F3 2.7351 no 1_455
H4 C8 3.5505 no 1_455
H4 H7 3.4952 no 1_455
H4 H8 3.1592 no 1_455
H4 H10 3.2808 no 1_455
H4 H13 3.2375 no 3_667
H5 Br1 3.2186 no 3_667
H5 Cl1 2.9635 no 4_565
H5 H7 3.1957 no 1_455
H5 H13 3.0843 no 3_667
H6 Cl1 3.5530 no 4_665
H6 S1 3.5426 no 2_656
H6 F1 2.7137 no 2_656
H6 F2 2.7869 no 2_656
H6 N1 3.5431 no 2_656
H6 C9 3.3182 no 2_656
H6 H8 3.4350 no 4_565
H7 F1 2.8490 no 2_656
H7 N1 3.2144 no 2_656
H7 C5 3.5854 no 1_655
H7 C11 3.3878 no 2_756
H7 H4 3.4952 no 1_655
H7 H5 3.1957 no 1_655
H7 H11 2.9243 no 2_756
H8 H4 3.1592 no 1_655
H8 H6 3.4350 no 4_564
H10 S1 3.4343 no 1_655
H10 F1 2.6155 no 1_655
H10 F4 2.7200 no 1_655
H10 C1 3.2242 no 1_655
H10 C2 3.5700 no 1_655
H10 H1 3.4501 no 1_655
H10 H4 3.2808 no 1_655
H11 S1 3.4690 no 1_655
H11 F1 2.5396 no 1_655
H11 F4 2.8186 no 1_655
H11 N1 2.4664 no 1_655
H11 C9 3.3626 no 1_655
H11 C13 3.3275 no 1_655
H11 H7 2.9243 no 2_746
H11 H13 3.2822 no 1_655
H13 Br1 3.5428 no 1_455
H13 F4 3.1987 no 3_667
H13 C4 3.3797 no 3_667
H13 C5 3.3016 no 3_667
H13 H4 3.2375 no 3_667
H13 H5 3.0843 no 3_667
H13 H11 3.2822 no 1_455

loop_
_geom_torsion_atom_site_label_1
_geom_torsion_atom_site_label_2
_geom_torsion_atom_site_label_3
_geom_torsion_atom_site_label_4
_geom_torsion
_geom_torsion_publ_flag
F1 S1 C1 C2 132.57(17) no
F1 S1 C9 N1 -41.36(12) no
F1 S1 C9 C10 136.47(12) no
F2 S1 C1 C2 -138.15(17) no
F2 S1 C9 N1 -130.57(12) no
F2 S1 C9 C10 47.26(12) no
F3 S1 C1 C2 -48.74(17) no
F3 S1 C9 N1 139.96(12) no
F3 S1 C9 C10 -42.21(13) no
F4 S1 C1 C2 42.16(17) no
F4 S1 C9 N1 49.13(12) no
F4 S1 C9 C10 -133.04(12) no
C9 N1 C13 C12 -0.0(3) no
C13 N1 C9 S1 174.90(14) no
C13 N1 C9 C10 -2.8(3) no
S1 C1 C2 Cl1 -175.18(12) no
S1 C1 C2 C3 4.1(4) no
Cl1 C2 C3 C4 78.97(18) no
Cl1 C2 C3 C8 -99.51(16) no
C1 C2 C3 C4 -100.3(3) no
C1 C2 C3 C8 81.2(3) no
C2 C3 C4 C5 179.93(15) no
C2 C3 C8 C7 179.48(15) no
C4 C3 C8 C7 1.0(3) no
C8 C3 C4 C5 -1.6(3) no
C3 C4 C5 C6 1.1(3) no
C4 C5 C6 C7 0.1(4) no
C5 C6 C7 C8 -0.6(4) no
C6 C7 C8 C3 0.1(3) no
S1 C9 C10 C11 -174.94(12) no
N1 C9 C10 C11 2.7(3) no
C9 C10 C11 C12 0.3(3) no
C10 C11 C12 Br1 175.67(16) no
C10 C11 C12 C13 -2.8(3) no
Br1 C12 C13 N1 -175.68(13) no
C11 C12 C13 N1 2.8(3) no
